data_4108239
loop_
_publ_author_name
'Rui Xu'
'W. Bernd Schweizer'
'Holger Frauenrath'

_publ_section_title
;
 Soluble Poly(diacetylene)s Using the Perfluorophenyl-Phenyl Motif as a
 Supramolecular Synthon
;
_journal_name_full 'Journal of the American Chemical Society'
_journal_page_first 11437
_journal_page_last 11445
_journal_paper_doi 10.1021/ja802964a
_journal_volume 130
_journal_year 2008
_chemical_compound_source 'Frauenrath group'
_chemical_formula_moiety 'C32 H33 F5 O5'
_chemical_formula_sum 'C32 H33 F5 O5'
_chemical_formula_weight 592.58
_chemical_name_systematic ?
_space_group_IT_number 2
_symmetry_cell_setting triclinic
_symmetry_Int_Tables_number 2
_symmetry_space_group_name_Hall '-P 1'
_symmetry_space_group_name_H-M 'P -1'
_atom_sites_solution_hydrogens calc
_atom_sites_solution_primary 'from 2c'
_atom_sites_solution_secondary 'difference fourier'
_cell_angle_alpha 87.0200(9)
_cell_angle_beta 87.0300(8)
_cell_angle_gamma 86.460(1)
_cell_formula_units_Z 2
_cell_length_a 5.9280(4)
_cell_length_b 7.4870(5)
_cell_length_c 32.386(1)
_cell_measurement_temperature 223
_cell_volume 1431.00(14)
_computing_cell_refinement 'HKL Scalepack (Otwinowski & Minor 1997)'
_computing_data_collection 'Denzo and Scalepak (Otwinowski & Minor, 1997)'
_computing_publication_material 'PLATON (Spek, 2003)'
_computing_structure_refinement 'SHELXL-97 (Sheldrick, 1997)'
_diffrn_ambient_temperature 223
_diffrn_measurement_method CCD
_diffrn_radiation_monochromator graphite
_diffrn_radiation_probe x-ray
_diffrn_radiation_source 'fine focused'
_diffrn_radiation_type MoK\a
_diffrn_radiation_wavelength 0.71073
_diffrn_reflns_av_R_equivalents 0.039
_diffrn_reflns_limit_h_max 6
_diffrn_reflns_limit_h_min -6
_diffrn_reflns_limit_k_max 7
_diffrn_reflns_limit_k_min -8
_diffrn_reflns_limit_l_max 36
_diffrn_reflns_limit_l_min -37
_diffrn_reflns_number 3641
_diffrn_reflns_reduction_process
;
;
_diffrn_reflns_theta_max 24.1
_diffrn_reflns_theta_min 2.1
_exptl_absorpt_coefficient_mu 0.113
_exptl_absorpt_correction_type none
_exptl_crystal_colour ' ?'
_exptl_crystal_density_diffrn 1.375
_exptl_crystal_density_method 'Not Measured'
_exptl_crystal_description ' ?'
_exptl_crystal_F_000 620
_exptl_crystal_size_max 0.400
_exptl_crystal_size_mid 0.300
_exptl_crystal_size_min 0.010
_refine_ls_extinction_method ' ?'
_refine_ls_goodness_of_fit_ref 5.893
_refine_ls_hydrogen_treatment constr
_refine_ls_number_reflns 1916
_refine_ls_number_restraints 0
_refine_ls_R_factor_all 0.3898
_refine_ls_R_factor_gt 0.3575
_refine_ls_weighting_scheme ?
_refine_ls_wR_factor_ref 0.7172
_reflns_number_gt 1916
_reflns_number_total 2580
_reflns_threshold_expression >2sigma(I)
_cod_data_source_file ja802964a-file008.cif
_cod_data_source_block 2c_Polymer
_cod_database_code 4108239

loop_
_symmetry_equiv_pos_site_id
_symmetry_equiv_pos_as_xyz
1 x,y,z
2 -x,-y,-z

loop_
_atom_site_aniso_label
_atom_site_aniso_U_11
_atom_site_aniso_U_22
_atom_site_aniso_U_33
_atom_site_aniso_U_23
_atom_site_aniso_U_13
_atom_site_aniso_U_12
F33 0.0498 0.0784 0.2287 0.0214 -0.0119 0.0117
F34 0.0676 0.0900 0.1898 -0.0076 -0.0043 0.0262
F35 0.1745 0.0744 0.1481 -0.0276 0.0281 0.0140
F36 0.0813 0.0818 0.1474 -0.0252 0.0563 -0.0006
F37 0.0810 0.0941 0.2295 -0.0319 0.0539 -0.0217
O38 0.2278 0.0629 0.1888 0.0272 -0.0914 0.0096
O39 0.1644 0.0906 0.0625 -0.0021 0.0552 0.0366
O40 0.0907 0.5651 0.3451 -0.3500 0.1390 -0.1465
O41 0.0919 0.1818 0.2586 -0.1199 0.1065 -0.0665
O42 0.1179 0.1072 0.1391 0.0082 0.0022 0.0267
C1 0.4250 0.2961 0.1862 -0.0765 0.2042 -0.3040
C2 0.1317 0.6024 0.4363 -0.4843 -0.0016 -0.0615
C3 0.1248 0.0908 0.2527 -0.1044 -0.0284 -0.0385
C4 0.1054 0.0883 0.1289 -0.0252 -0.0693 0.0240
C5 0.1720 0.0883 0.1300 0.0147 -0.0897 0.0199
C6 0.1643 0.0164 0.0836 0.0378 0.0017 0.0221
C7 0.1105 0.0731 0.0526 0.0024 -0.0445 0.0238
C8 0.1259 0.1528 0.1422 -0.0818 -0.0427 0.0810
C9 0.1176 0.0780 0.0811 -0.0622 -0.0036 0.0256
C10 0.1270 0.0715 0.0315 -0.0227 -0.0098 -0.0010
C11 0.1275 0.1863 0.0627 0.0081 -0.0384 0.0544
C12 0.1676 0.1117 0.1197 -0.0306 -0.0491 -0.0178
C13 0.0725 0.1516 0.1855 0.0867 -0.0426 -0.0718
C14 0.0233 0.0886 0.2997 -0.1070 0.0100 0.0013
C15 0.0566 0.0935 0.1767 -0.0288 0.0639 -0.0247
C16 0.0898 0.0592 0.1384 -0.0302 0.0650 0.0306
C17 0.0378 0.1540 0.0431 0.0125 0.0001 0.0122
C18 0.0530 0.0280 0.1539 0.0435 -0.0060 0.0263
C19 0.1875 0.1526 0.0938 0.0368 -0.0924 -0.0946
C20 0.2951 0.4036 0.3536 0.0461 0.0570 -0.3334
C21 0.2417 0.2360 0.1270 0.0148 -0.0323 0.1369
C22 0.1238 0.2905 0.1195 -0.0808 -0.0370 0.1798
C23 0.1354 0.4975 0.7740 -0.5820 -0.2774 0.2440
C24 0.1368 0.7333 0.3921 -0.4673 -0.0218 0.1851
C25 0.1205 0.3200 0.5574 0.3942 -0.1623 -0.1815
C26 0.0273 0.1720 0.1851 -0.0921 -0.0227 -0.0684
C27 0.0577 0.0466 0.1532 -0.0077 -0.0171 0.0045
C28 0.0525 0.0808 0.3390 -0.0805 0.0730 -0.0231
C29 0.0196 0.0820 0.4921 -0.1273 0.0184 0.0323
C30 0.0172 0.0585 0.1749 -0.0021 0.0165 -0.0072
C31 0.0825 0.0404 0.0674 0.0026 0.0394 -0.0144
C32 0.0035 0.0719 0.1618 0.0272 0.0080 0.0275

loop_
_atom_site_label
_atom_site_type_symbol
_atom_site_thermal_displace_type
_atom_site_fract_x
_atom_site_fract_y
_atom_site_fract_z
_atom_site_occupancy
_atom_site_U_iso_or_equiv
F33 F Uani 0.25474 -0.13006 0.66598 0.850 0.1205
F34 F Uani 0.23041 -0.06249 0.74522 0.850 0.1171
F35 F Uani -0.13898 0.12026 0.77819 0.850 0.1337
F36 F Uani -0.48850 0.23200 0.73106 0.850 0.1051
F37 F Uani -0.46834 0.17134 0.65192 0.850 0.1355
O38 O Uani 0.19217 0.35990 0.22201 0.850 0.1589
O39 O Uani 0.17757 0.53899 0.40947 0.850 0.1099
O40 O Uani -0.18355 0.59870 0.39401 0.850 0.3221
O41 O Uani 0.08063 -0.03117 0.59119 0.850 0.1752
O42 O Uani -0.29107 -0.06609 0.59913 0.850 0.1236
C1 C Uani 0.02067 0.39117 0.19283 0.850 0.2961
C2 C Uani 0.09556 0.29133 0.15520 0.850 0.3729
C3 C Uani 0.29902 0.36073 0.13200 0.850 0.1507
C4 C Uani 0.34974 0.26233 0.09256 0.850 0.1059
C5 C Uani 0.55062 0.32649 0.06751 0.850 0.1291
C6 C Uani 0.59833 0.22433 0.02847 0.850 0.0909
C7 C Uani 0.79910 0.28712 0.00335 0.850 0.0787
C8 C Uani 0.84645 0.18618 -0.03595 0.850 0.1402
C9 C Uani 1.04887 0.24919 -0.06059 0.850 0.0915
C10 C Uani 1.10059 0.15088 -0.09982 0.850 0.0760
C11 C Uani 1.30672 0.21425 -0.12320 0.850 0.1275
C12 C Uani 1.36107 0.11615 -0.16245 0.850 0.1303
C13 C Uani 0.14335 0.41523 0.26040 0.850 0.1359
C14 C Uani 0.31366 0.38087 0.28810 0.850 0.1346
C15 C Uani 0.27708 0.42554 0.32816 0.850 0.1097
C16 C Uani 0.06827 0.50428 0.34147 0.850 0.0988
C17 C Uani -0.09968 0.54147 0.31383 0.850 0.0797
C18 C Uani -0.06233 0.49932 0.27332 0.850 0.0811
C19 C Uani 0.03235 0.54726 0.38505 0.850 0.1397
C20 C Uani -0.23933 0.64492 0.43570 0.850 0.3426
C21 C Uani -0.24357 0.48104 0.46226 0.850 0.2078
C22 C Uani -0.25109 0.34854 0.48462 0.850 0.1824
C23 C Uani -0.26442 0.19218 0.50934 0.850 0.4518
C24 C Uani -0.27851 0.05677 0.53035 0.850 0.4138
C25 C Uani -0.29720 -0.10694 0.55642 0.850 0.3351
C26 C Uani -0.09026 -0.02716 0.61174 0.850 0.1220
C27 C Uani -0.10663 0.01605 0.65574 0.850 0.0856
C28 C Uani 0.07083 -0.03833 0.68058 0.850 0.1571
C29 C Uani 0.05885 -0.00474 0.72160 0.850 0.1965
C30 C Uani -0.12876 0.08602 0.73846 0.850 0.0842
C31 C Uani -0.30627 0.14212 0.71457 0.850 0.0647
C32 C Uani -0.29445 0.10780 0.67374 0.850 0.0818
C25 C Uiso -0.34801 -0.09906 0.54296 0.150 0.0900
C26 C Uiso -0.13488 -0.00551 0.59603 0.150 0.0900
C27 C Uiso -0.14740 0.05238 0.63896 0.150 0.0900
C28 C Uiso 0.02962 0.00256 0.66426 0.150 0.0900
C29 C Uiso 0.02099 0.04978 0.70440 0.150 0.0900
C30 C Uiso -0.16270 0.14980 0.71985 0.150 0.0900
C31 C Uiso -0.33966 0.20166 0.69548 0.150 0.0900
C32 C Uiso -0.33120 0.15378 0.65554 0.150 0.0900
C211 C Uiso -0.06702 0.46896 0.48650 0.150 0.0900
C221 C Uiso -0.20303 0.32343 0.49434 0.150 0.0900
C231 C Uiso -0.31521 0.19783 0.50349 0.150 0.0900
C241 C Uiso -0.42958 0.04413 0.51566 0.150 0.0900
C1 C Uiso 0.01677 0.35575 0.20093 0.150 0.0900
C2 C Uiso 0.08942 0.26517 0.16192 0.150 0.0900
C3 C Uiso 0.27989 0.34868 0.13754 0.150 0.0900
C4 C Uiso 0.32789 0.25849 0.09695 0.150 0.0900
C5 C Uiso 0.51572 0.33686 0.07072 0.150 0.0900
C6 C Uiso 0.56115 0.24270 0.03052 0.150 0.0900
C7 C Uiso 0.74897 0.31972 0.00420 0.150 0.0900
C8 C Uiso 0.79385 0.22679 -0.03625 0.150 0.0900
C9 C Uiso 0.98343 0.30405 -0.06210 0.150 0.0900
C10 C Uiso 1.03247 0.21396 -0.10249 0.150 0.0900
C11 C Uiso 1.22605 0.29161 -0.12711 0.150 0.0900
C12 C Uiso 1.27769 0.20188 -0.16755 0.150 0.0900
C13 C Uiso 0.15502 0.37708 0.26745 0.150 0.0900
C14 C Uiso 0.33477 0.34807 0.29329 0.150 0.0900
C15 C Uiso 0.30545 0.38523 0.33394 0.150 0.0900
C16 C Uiso 0.09475 0.45087 0.34971 0.150 0.0900
C17 C Uiso -0.08287 0.48282 0.32392 0.150 0.0900
C18 C Uiso -0.05311 0.44829 0.28284 0.150 0.0900
C19 C Uiso 0.06717 0.48590 0.39385 0.150 0.0900
C20 C Uiso -0.19761 0.56191 0.44757 0.150 0.0900
O39 O Uiso 0.21892 0.48206 0.41686 0.150 0.0900
F33 F Uiso 0.20968 -0.09762 0.65106 0.150 0.0900
F34 F Uiso 0.19190 -0.00370 0.72855 0.150 0.0900
F35 F Uiso -0.16962 0.19721 0.75870 0.150 0.0900
F36 F Uiso -0.51800 0.30058 0.71058 0.150 0.0900
F37 F Uiso -0.50416 0.21367 0.63307 0.150 0.0900
O38 O Uiso 0.19785 0.32969 0.22827 0.150 0.0900
O42 O Uiso -0.33815 -0.04440 0.58460 0.150 0.0900
O40 O Uiso -0.14949 0.52447 0.40512 0.150 0.0900
O41 O Uiso 0.03509 -0.01975 0.57538 0.150 0.0900
H25B H Uiso -0.17870 -0.20931 0.55078 0.850 0.0900
H7A H Uiso 0.93442 0.26725 0.02232 0.850 0.0900
H7B H Uiso 0.78202 0.42290 -0.00304 0.850 0.0900
H8A H Uiso 0.87121 0.05722 -0.02850 0.850 0.0900
H8B H Uiso 0.70593 0.20439 -0.05411 0.850 0.0900
H9A H Uiso 1.19239 0.23973 -0.04223 0.850 0.0900
H9B H Uiso 1.03052 0.38354 -0.06605 0.850 0.0900
H10A H Uiso 0.96459 0.17093 -0.11863 0.850 0.0900
H10B H Uiso 1.12784 0.02384 -0.09149 0.850 0.0900
H11A H Uiso 1.43996 0.19637 -0.10560 0.850 0.0900
H11B H Uiso 1.28793 0.34898 -0.12830 0.850 0.0900
H12A H Uiso 1.39082 -0.02246 -0.15661 0.850 0.0900
H12B H Uiso 1.23271 0.14367 -0.18207 0.850 0.0900
H12C H Uiso 1.49489 0.15439 -0.17755 0.850 0.0900
H14 H Uiso 0.45303 0.32054 0.27985 0.850 0.0900
H15 H Uiso 0.39914 0.39907 0.34692 0.850 0.0900
H17 H Uiso -0.24584 0.58872 0.32112 0.850 0.0900
H18 H Uiso -0.18561 0.52750 0.25476 0.850 0.0900
H20A H Uiso -0.13209 0.73408 0.44519 0.850 0.0900
H20B H Uiso -0.39807 0.70297 0.43537 0.850 0.0900
H25A H Uiso -0.43663 -0.16153 0.55420 0.850 0.0900
H1A H Uiso -0.00580 0.53189 0.18610 0.850 0.0900
H1B H Uiso -0.11783 0.34797 0.20406 0.850 0.0900
H2A H Uiso 0.12263 0.15229 0.16279 0.850 0.0900
H2B H Uiso -0.02652 0.29787 0.13624 0.850 0.0900
H3A H Uiso 0.43299 0.35344 0.14926 0.850 0.0900
H3B H Uiso 0.27938 0.49086 0.12605 0.850 0.0900
H4A H Uiso 0.37997 0.12977 0.09999 0.850 0.0900
H4B H Uiso 0.21387 0.28093 0.07529 0.850 0.0900
H5A H Uiso 0.68757 0.30210 0.08388 0.850 0.0900
H5B H Uiso 0.52632 0.45741 0.06176 0.850 0.0900
H6A H Uiso 0.61260 0.09247 0.03562 0.850 0.0900
H6B H Uiso 0.46303 0.23587 0.01158 0.850 0.0900
H1A H Uiso -0.02301 0.49591 0.19561 0.150 0.1100
H1B H Uiso -0.11444 0.30358 0.21301 0.150 0.1100
H2A H Uiso 0.12990 0.12660 0.16811 0.150 0.1100
H2B H Uiso -0.03768 0.26776 0.14414 0.150 0.1100
H3A H Uiso 0.41844 0.34621 0.15352 0.150 0.1100
H3B H Uiso 0.24799 0.47851 0.13286 0.150 0.1100
H4A H Uiso 0.37093 0.12658 0.10301 0.150 0.1100
H4B H Uiso 0.18651 0.27215 0.08107 0.150 0.1100
H5A H Uiso 0.65841 0.31759 0.08564 0.150 0.1100
H5B H Uiso 0.47918 0.46721 0.06627 0.150 0.1100
H6A H Uiso 0.58817 0.11068 0.03643 0.150 0.1100
H6B H Uiso 0.42103 0.24929 0.01496 0.150 0.1100
H7A H Uiso 0.89035 0.30451 0.02176 0.150 0.1100
H7B H Uiso 0.71903 0.45539 -0.00091 0.150 0.1100
H8B H Uiso 0.64765 0.23994 -0.05297 0.150 0.1100
H8A H Uiso 0.83116 0.09819 -0.03010 0.150 0.1100
H9A H Uiso 1.13195 0.29977 -0.04513 0.150 0.1100
H9B H Uiso 0.95260 0.43810 -0.06628 0.150 0.1100
H10A H Uiso 0.89044 0.22929 -0.11989 0.150 0.1100
H10B H Uiso 1.07233 0.08730 -0.09546 0.150 0.1100
H11A H Uiso 1.36483 0.27848 -0.11088 0.150 0.1100
H11B H Uiso 1.19484 0.42597 -0.13093 0.150 0.1100
H12A H Uiso 1.32032 0.06413 -0.16313 0.150 0.1100
H12B H Uiso 1.14242 0.22520 -0.18576 0.150 0.1100
H12C H Uiso 1.40361 0.24938 -0.18348 0.150 0.1100
H14 H Uiso 0.47621 0.29640 0.28334 0.150 0.1100
H15 H Uiso 0.43413 0.36273 0.35136 0.150 0.1100
H17 H Uiso -0.23025 0.52119 0.33288 0.150 0.1100
H18 H Uiso -0.18310 0.47239 0.26565 0.150 0.1100
H20A H Uiso -0.09573 0.65549 0.45682 0.150 0.1100
H20B H Uiso -0.36044 0.61146 0.44913 0.150 0.1100
H25A H Uiso -0.48983 -0.15145 0.54200 0.150 0.1100
H25B H Uiso -0.23341 -0.20559 0.53898 0.150 0.1100

loop_
_atom_type_symbol
_atom_type_description
_atom_type_scat_dispersion_real
_atom_type_scat_dispersion_imag
_atom_type_scat_source
O O 0.0106 0.0060 'International Tables Vol C Tables 4.2.6.8 and 6.1.1.4'
F F 0.0171 0.0103 'International Tables Vol C Tables 4.2.6.8 and 6.1.1.4'
H H 0.0000 0.0000 'International Tables Vol C Tables 4.2.6.8 and 6.1.1.4'
C C 0.0033 0.0016 'International Tables Vol C Tables 4.2.6.8 and 6.1.1.4'

loop_
_geom_angle_atom_site_label_1
_geom_angle_atom_site_label_2
_geom_angle_atom_site_label_3
_geom_angle
_geom_angle_site_symmetry_1
_geom_angle_site_symmetry_3
_geom_angle_publ_flag
C1 O38 C13 117.08 . . yes
C1 O38 C13 117.08 . . yes
C19 O40 C20 116.50 . . yes
C19 O40 C20 116.50 . . yes
C25 O42 C26 115.87 . . yes
C25 O42 C26 115.87 . . yes
O38 C1 C2 107.56 . . yes
O38 C1 C2 107.56 . . yes
C1 C2 C3 114.42 . . no
C1 C2 C3 114.42 . . no
C2 C3 C4 110.62 . . no
C2 C3 C4 110.62 . . no
C3 C4 C5 113.48 . . no
C3 C4 C5 113.48 . . no
C4 C5 C6 112.22 . . no
C4 C5 C6 112.23 . . no
C5 C6 C7 112.58 . . no
C5 C6 C7 112.58 . . no
C6 C7 C8 112.77 . . no
C6 C7 C8 112.77 . . no
C7 C8 C9 112.21 . . no
C7 C8 C9 112.21 . . no
C8 C9 C10 113.43 . . no
C8 C9 C10 113.43 . . no
C9 C10 C11 112.04 . . no
C9 C10 C11 112.04 . . no
C10 C11 C12 112.57 . . no
C10 C11 C12 112.57 . . no
O38 C13 C14 115.46 . . yes
O38 C13 C14 115.46 . . yes
O38 C13 C18 124.42 . . yes
C14 C13 C18 120.11 . . no
C14 C13 C18 120.11 . . no
O38 C13 C18 124.42 . . yes
C13 C14 C15 119.83 . . no
C13 C14 C15 119.83 . . no
C14 C15 C16 120.07 . . no
C14 C15 C16 120.07 . . no
C15 C16 C19 118.78 . . no
C17 C16 C19 121.05 . . no
C17 C16 C19 121.05 . . no
C15 C16 C17 120.17 . . no
C15 C16 C17 120.17 . . no
C15 C16 C19 118.78 . . no
C16 C17 C18 119.94 . . no
C16 C17 C18 119.94 . . no
C13 C18 C17 119.81 . . no
C13 C18 C17 119.81 . . no
O39 C19 C16 124.55 . . yes
O40 C19 C16 111.33 . . yes
O40 C19 C16 111.33 . . yes
O39 C19 O40 124.12 . . yes
O39 C19 O40 124.12 . . yes
O39 C19 C16 124.54 . . yes
O40 C20 C21 109.08 . . yes
O40 C20 C211 125.70 . . yes
C20 C21 C22 178.44 . . no
O42 C25 C241 112.04 . . yes
O42 C25 C24 109.63 . . yes
C21 C22 C23 177.76 . . no
O41 C26 O42 125.33 . . yes
O41 C26 O42 125.34 . . yes
O41 C26 C27 123.85 . . yes
O41 C26 C27 123.85 . . yes
O42 C26 C27 110.79 . . yes
O42 C26 C27 110.78 . . yes
C22 C23 C24 179.07 . . no
C28 C27 C32 118.10 . . no
C26 C27 C32 122.81 . . no
C26 C27 C32 122.81 . . no
C26 C27 C28 119.08 . . no
C26 C27 C28 119.09 . . no
C28 C27 C32 118.09 . . no
C25 C24 C23 179.23 . . no
F33 C28 C27 121.90 . . yes
F33 C28 C29 117.43 . . yes
C27 C28 C29 120.64 . . no
C27 C28 C29 120.63 . . no
F33 C28 C27 121.90 . . yes
F33 C28 C29 117.42 . . yes
F34 C29 C28 119.52 . . yes
F34 C29 C28 119.53 . . yes
F34 C29 C30 120.60 . . yes
C28 C29 C30 119.87 . . no
F34 C29 C30 120.61 . . yes
C28 C29 C30 119.87 . . no
F35 C30 C29 119.78 . . yes
F35 C30 C29 119.78 . . yes
F35 C30 C31 119.48 . . yes
C29 C30 C31 120.74 . . no
C29 C30 C31 120.73 . . no
F35 C30 C31 119.48 . . yes
F36 C31 C32 120.12 . . yes
F36 C31 C30 120.58 . . yes
F36 C31 C30 120.58 . . yes
F36 C31 C32 120.12 . . yes
C30 C31 C32 119.30 . . no
C30 C31 C32 119.30 . . no
F37 C32 C31 116.42 . . yes
C27 C32 C31 121.35 . . no
F37 C32 C27 122.19 . . yes
F37 C32 C27 122.19 . . yes
F37 C32 C31 116.42 . . yes
C27 C32 C31 121.36 . . no
C2 C1 H1A 112.00 . . no
O38 C1 H1A 110.00 . . no
O38 C1 H1B 110.00 . . no
H1A C1 H1B 108.00 . . no
C2 C1 H1B 109.00 . . no
H1A C1 H1B 108.00 . . no
C2 C1 H1A 112.00 . . no
O38 C1 H1A 110.00 . . no
O38 C1 H1B 110.00 . . no
C2 C1 H1B 109.00 . . no
C3 C2 H2A 110.00 . . no
C3 C2 H2B 107.00 . . no
H2A C2 H2B 104.00 . . no
C1 C2 H2B 109.00 . . no
C1 C2 H2A 111.00 . . no
C3 C2 H2A 110.00 . . no
C3 C2 H2B 107.00 . . no
H2A C2 H2B 104.00 . . no
C1 C2 H2A 111.00 . . no
C1 C2 H2B 109.00 . . no
C2 C3 H3B 111.00 . . no
H3A C3 H3B 101.00 . . no
C4 C3 H3A 111.00 . . no
C4 C3 H3B 111.00 . . no
C2 C3 H3A 112.00 . . no
C2 C3 H3A 112.00 . . no
C2 C3 H3B 111.00 . . no
C4 C3 H3A 111.00 . . no
C4 C3 H3B 111.00 . . no
H3A C3 H3B 101.00 . . no
C3 C4 H4A 109.00 . . no
C5 C4 H4A 108.00 . . no
C3 C4 H4A 109.00 . . no
C3 C4 H4B 108.00 . . no
H4A C4 H4B 110.00 . . no
C5 C4 H4B 108.00 . . no
H4A C4 H4B 110.00 . . no
C5 C4 H4A 108.00 . . no
C5 C4 H4B 108.00 . . no
C3 C4 H4B 108.00 . . no
C6 C5 H5A 105.00 . . no
C4 C5 H5B 108.00 . . no
C6 C5 H5B 113.00 . . no
H5A C5 H5B 109.00 . . no
H5A C5 H5B 109.00 . . no
C4 C5 H5A 109.00 . . no
C6 C5 H5A 105.00 . . no
C6 C5 H5B 113.00 . . no
C4 C5 H5B 108.00 . . no
C4 C5 H5A 109.00 . . no
C5 C6 H6B 109.00 . . no
C5 C6 H6A 110.00 . . no
H6A C6 H6B 102.00 . . no
C7 C6 H6A 112.00 . . no
C7 C6 H6B 110.00 . . no
C7 C6 H6A 112.00 . . no
C5 C6 H6A 110.00 . . no
C5 C6 H6B 109.00 . . no
C7 C6 H6B 110.00 . . no
H6A C6 H6B 102.00 . . no
C6 C7 H7B 111.00 . . no
C6 C7 H7A 106.00 . . no
C8 C7 H7A 110.00 . . no
C6 C7 H7A 106.00 . . no
C6 C7 H7B 111.00 . . no
H7A C7 H7B 106.00 . . no
C8 C7 H7B 111.00 . . no
H7A C7 H7B 106.00 . . no
C8 C7 H7B 111.00 . . no
C8 C7 H7A 110.00 . . no
C7 C8 H8B 109.00 . . no
H8B C8 H8A 109.00 . . no
C7 C8 H8A 109.00 . . no
C9 C8 H8B 109.00 . . no
H8B C8 H8A 109.00 . . no
C9 C8 H8A 109.00 . . no
C7 C8 H8B 109.00 . . no
C9 C8 H8A 109.00 . . no
C7 C8 H8A 109.00 . . no
C9 C8 H8B 109.00 . . no
H9A C9 H9B 100.00 . . no
C10 C9 H9B 112.00 . . no
C10 C9 H9A 110.00 . . no
H9A C9 H9B 100.00 . . no
C10 C9 H9A 110.00 . . no
C10 C9 H9B 112.00 . . no
C8 C9 H9B 109.00 . . no
C8 C9 H9A 110.00 . . no
C8 C9 H9B 109.00 . . no
C8 C9 H9A 110.00 . . no
C9 C10 H10A 109.00 . . no
C9 C10 H10B 107.00 . . no
C9 C10 H10A 109.00 . . no
C9 C10 H10B 107.00 . . no
C11 C10 H10A 109.00 . . no
H10A C10 H10B 112.00 . . no
C11 C10 H10B 109.00 . . no
H10A C10 H10B 112.00 . . no
C11 C10 H10A 109.00 . . no
C11 C10 H10B 109.00 . . no
C12 C11 H11A 108.00 . . no
H11A C11 H11B 104.00 . . no
C10 C11 H11B 109.00 . . no
C12 C11 H11B 113.00 . . no
C12 C11 H11B 113.00 . . no
H11A C11 H11B 104.00 . . no
C10 C11 H11A 110.00 . . no
C10 C11 H11A 110.00 . . no
C10 C11 H11B 109.00 . . no
C12 C11 H11A 108.00 . . no
C11 C12 H12C 113.00 . . no
H12A C12 H12B 112.00 . . no
H12A C12 H12C 105.00 . . no
H12B C12 H12C 105.00 . . no
H12B C12 H12C 105.00 . . no
C11 C12 H12B 109.00 . . no
C11 C12 H12C 113.00 . . no
C11 C12 H12B 109.00 . . no
H12A C12 H12C 105.00 . . no
C11 C12 H12A 112.00 . . no
H12A C12 H12B 112.00 . . no
C11 C12 H12A 112.00 . . no
C15 C14 H14 119.00 . . no
C15 C14 H14 119.00 . . no
C13 C14 H14 121.00 . . no
C13 C14 H14 121.00 . . no
C14 C15 H15 118.00 . . no
C14 C15 H15 118.00 . . no
C16 C15 H15 122.00 . . no
C16 C15 H15 122.00 . . no
C18 C17 H17 116.00 . . no
C18 C17 H17 116.00 . . no
C16 C17 H17 124.00 . . no
C16 C17 H17 124.00 . . no
C17 C18 H18 117.00 . . no
C17 C18 H18 117.00 . . no
C13 C18 H18 123.00 . . no
C13 C18 H18 123.00 . . no
C211 C20 H20B 124.00 . . no
C211 C20 H20A 74.00 . . no
O40 C20 H20B 105.00 . . no
O40 C20 H20A 111.00 . . no
C21 C20 H20A 113.00 . . no
H20A C20 H20B 109.00 . . no
H20A C20 H20B 109.00 . . no
O40 C20 H20B 105.00 . . no
O40 C20 H20A 111.00 . . no
C21 C20 H20B 109.00 . . no
O42 C25 H25B 108.00 . . no
C241 C25 H25A 89.00 . . no
C241 C25 H25B 133.00 . . no
H25A C25 H25B 103.00 . . no
O42 C25 H25A 105.00 . . no
O42 C25 H25B 108.00 . . no
O42 C25 H25A 105.00 . . no
C24 C25 H25B 117.00 . . no
H25A C25 H25B 103.00 . . no
C24 C25 H25A 113.00 . . no
C20 C211 C221 97.96 . . no
C20 C211 C211 132.99 . 2_566 no
C211 C211 C221 125.08 2_566 . no
C211 C221 C231 175.99 . . no
C221 C231 C241 175.10 . . no
C25 C241 C231 125.70 . . no
C25 C241 C241 105.59 . 2_456 no
C231 C241 C241 119.91 . 2_456 no

loop_
_geom_bond_atom_site_label_1
_geom_bond_atom_site_label_2
_geom_bond_distance
_geom_bond_site_symmetry_2
_geom_bond_publ_flag
F33 C28 1.3311 . yes
F33 C28 1.3311 . yes
F34 C29 1.3410 . yes
F34 C29 1.3409 . yes
F35 C30 1.3227 . yes
F35 C30 1.3227 . yes
F36 C31 1.3389 . yes
F36 C31 1.3389 . yes
F37 C32 1.3299 . yes
F37 C32 1.3299 . yes
O38 C1 1.4243 . yes
O38 C13 1.3427 . yes
O38 C1 1.4243 . yes
O38 C13 1.3427 . yes
O39 C19 1.1955 . yes
O39 C19 1.1955 . yes
O40 C19 1.3352 . yes
O40 C19 1.3352 . yes
O40 C20 1.4282 . yes
O40 C20 1.4282 . yes
O41 C26 1.1826 . yes
O41 C26 1.1826 . yes
O42 C25 1.4348 . yes
O42 C25 1.4347 . yes
O42 C26 1.3321 . yes
O42 C26 1.3321 . yes
C1 C2 1.4961 . no
C1 C2 1.4961 . no
C2 C3 1.4941 . no
C2 C3 1.4941 . no
C3 C4 1.5150 . no
C3 C4 1.5150 . no
C4 C5 1.4956 . no
C4 C5 1.4956 . no
C5 C6 1.5166 . no
C5 C6 1.5166 . no
C6 C7 1.4929 . no
C6 C7 1.4929 . no
C7 C8 1.5188 . no
C7 C8 1.5187 . no
C8 C9 1.4937 . no
C8 C9 1.4936 . no
C9 C10 1.5095 . no
C9 C10 1.5095 . no
C10 C11 1.4933 . no
C10 C11 1.4933 . no
C11 C12 1.5114 . no
C11 C12 1.5114 . no
C13 C18 1.3920 . no
C13 C18 1.3920 . no
C13 C14 1.3886 . no
C13 C14 1.3886 . no
C14 C15 1.3597 . no
C14 C15 1.3597 . no
C15 C16 1.3952 . no
C15 C16 1.3952 . no
C16 C19 1.4658 . no
C16 C19 1.4659 . no
C16 C17 1.3793 . no
C16 C17 1.3793 . no
C17 C18 1.3689 . no
C17 C18 1.3689 . no
C20 C21 1.4622 . no
C20 C211 1.6175 . no
C21 C22 1.1992 . no
C25 C241 1.4305 . no
C25 C24 1.4584 . no
C22 C23 1.3874 . no
C26 C27 1.4745 . no
C26 C27 1.4745 . no
C23 C24 1.1961 . no
C27 C28 1.3860 . no
C27 C28 1.3859 . no
C27 C32 1.3898 . no
C27 C32 1.3899 . no
C28 C29 1.3623 . no
C28 C29 1.3623 . no
C29 C30 1.3706 . no
C29 C30 1.3707 . no
C30 C31 1.3705 . no
C30 C31 1.3704 . no
C31 C32 1.3575 . no
C31 C32 1.3575 . no
C1 H1A 1.0700 . no
C1 H1B 0.9500 . no
C1 H1A 1.0700 . no
C1 H1B 0.9500 . no
C2 H2B 0.9700 . no
C2 H2A 1.0600 . no
C2 H2B 0.9700 . no
C2 H2A 1.0600 . no
C3 H3A 0.9900 . no
C3 H3A 0.9900 . no
C3 H3B 0.9800 . no
C3 H3B 0.9800 . no
C4 H4B 1.0000 . no
C4 H4B 1.0000 . no
C4 H4A 1.0200 . no
C4 H4A 1.0200 . no
C5 H5B 0.9900 . no
C5 H5B 0.9900 . no
C5 H5A 0.9900 . no
C5 H5A 0.9900 . no
C6 H6B 0.9900 . no
C6 H6B 0.9900 . no
C6 H6A 1.0000 . no
C6 H6A 1.0000 . no
C7 H7A 1.0300 . no
C7 H7A 1.0300 . no
C7 H7B 1.0300 . no
C7 H7B 1.0300 . no
C8 H8B 1.0400 . no
C8 H8A 0.9900 . no
C8 H8B 1.0400 . no
C8 H8A 0.9900 . no
C9 H9A 1.0600 . no
C9 H9A 1.0600 . no
C9 H9B 1.0100 . no
C9 H9B 1.0100 . no
C10 H10B 0.9800 . no
C10 H10A 1.0300 . no
C10 H10B 0.9800 . no
C10 H10A 1.0300 . no
C11 H11B 1.0100 . no
C11 H11B 1.0100 . no
C11 H11A 1.0000 . no
C11 H11A 1.0000 . no
C12 H12B 1.0200 . no
C12 H12B 1.0200 . no
C12 H12C 0.9600 . no
C12 H12C 0.9600 . no
C12 H12A 1.0500 . no
C12 H12A 1.0500 . no
C14 H14 0.9500 . no
C14 H14 0.9500 . no
C15 H15 0.9700 . no
C15 H15 0.9700 . no
C17 H17 0.9400 . no
C17 H17 0.9400 . no
C18 H18 0.9800 . no
C18 H18 0.9800 . no
C20 H20A 1.0200 . no
C20 H20B 1.0100 . no
C20 H20B 1.0100 . no
C20 H20A 1.0200 . no
C25 H25A 0.9500 . no
C25 H25B 1.0200 . no
C25 H25B 1.0200 . no
C25 H25A 0.9500 . no
C211 C211 1.3312 2_566 no
C211 C221 1.4001 . no
C221 C231 1.2009 . no
C231 C241 1.4003 . no
C241 C241 1.5455 2_456 no

loop_
_geom_contact_atom_site_label_1
_geom_contact_atom_site_label_2
_geom_contact_distance
_geom_contact_site_symmetry_2
_geom_contact_publ_flag
F33 F34 2.6363 . no
F33 F37 2.8753 1_655 no
F33 O41 2.7312 . no
F33 C32 3.3287 1_655 no
F33 C17 3.2921 2_556 no
F33 O41 2.7312 . no
F33 F34 2.6362 . no
F33 F37 2.9823 1_655 no
F33 C16 3.2944 2_556 no
F33 C17 3.0823 2_556 no
F34 C31 3.3571 1_655 no
F34 F33 2.6363 . no
F34 F33 2.6362 . no
F34 F36 2.9543 1_655 no
F34 C31 3.3098 1_655 no
F34 F35 2.7104 . no
F34 F36 2.8492 1_655 no
F34 F35 2.7104 . no
F35 F34 2.7104 . no
F35 C13 3.2602 2_566 no
F35 C18 3.2365 2_566 no
F35 F36 2.7025 . no
F35 F36 2.7025 . no
F35 F34 2.7104 . no
F36 C17 3.2480 2_466 no
F36 F34 2.8492 1_455 no
F36 F35 2.7025 . no
F36 F34 2.9543 1_455 no
F36 C18 3.0724 2_466 no
F36 C14 3.1587 2_566 no
F36 C15 3.0042 2_566 no
F36 C17 3.0146 2_466 no
F36 C18 3.2411 2_466 no
F36 C29 3.3413 1_455 no
F36 F35 2.7025 . no
F36 F37 2.6215 . no
F36 C14 2.9017 2_566 no
F36 F37 2.6215 . no
F37 F33 2.9823 1_455 no
F37 C28 3.3528 1_455 no
F37 O40 3.0080 2_466 no
F37 F36 2.6215 . no
F37 F33 2.8753 1_455 no
F37 O40 3.0171 2_466 no
F37 O42 2.6620 . no
F37 F36 2.6215 . no
F37 O42 2.6620 . no
F37 C28 3.3021 1_455 no
F33 H14 2.8000 2_656 no
F33 H15 2.8100 2_656 no
F33 H15 2.8200 2_656 no
F34 H14 2.7300 2_656 no
F34 H1B 2.7200 2_556 no
F35 H12C 2.5500 1_356 no
F35 H12B 2.6700 1_456 no
F35 H2A 2.7200 2_556 no
F35 H12B 2.6300 1_456 no
F36 H17 2.4000 2_466 no
F36 H18 2.5000 2_466 no
F36 H17 2.6300 2_466 no
F36 H18 2.6000 2_466 no
F37 H17 2.7000 2_466 no
F37 H17 2.5500 2_466 no
O39 C21 2.9931 . no
O39 C221 3.2851 2_566 no
O39 C211 3.2448 2_566 no
O39 C211 2.7516 . no
O39 C25 3.4078 2_556 no
O39 C25 3.1538 2_556 no
O40 F37 3.0171 2_466 no
O40 F37 3.0080 2_466 no
O41 F33 2.7312 . no
O41 C231 3.2711 2_556 no
O41 C20 3.1615 2_566 no
O41 C221 3.3585 2_556 no
O41 F33 2.7312 . no
O41 C24 2.9958 . no
O42 F37 2.6620 . no
O42 F37 2.6620 . no
O38 H3A 2.6900 . no
O38 H3A 2.6900 . no
O39 H25B 2.4500 2_556 no
O39 H20A 2.5400 . no
O39 H15 2.5900 . no
O39 H20A 2.5400 . no
O39 H25B 2.7200 2_556 no
O39 H15 2.5900 . no
O40 H17 2.4100 . no
O40 H17 2.4100 . no
O41 H20A 2.9100 2_566 no
O41 H25B 2.5500 . no
O41 H20A 2.4900 2_566 no
O41 H25B 2.5500 . no
C13 C28 3.5859 2_556 no
C13 F35 3.2602 2_566 no
C13 C29 3.4848 2_556 no
C13 C29 3.3791 2_556 no
C13 C30 3.5906 2_566 no
C14 C31 3.4115 2_566 no
C14 F36 3.1587 2_566 no
C14 C31 3.5655 2_566 no
C14 F36 2.9017 2_566 no
C15 C27 3.5182 2_556 no
C15 C27 3.5217 2_556 no
C15 F36 3.0042 2_566 no
C15 C32 3.4992 2_566 no
C15 C32 3.4990 2_566 no
C15 C31 3.2041 2_566 no
C15 C31 3.4643 2_566 no
C16 C28 3.5744 2_556 no
C16 F33 3.2944 2_556 no
C16 C31 3.2966 2_566 no
C16 C32 3.2771 2_566 no
C16 C31 3.4626 2_566 no
C16 C32 3.3453 2_566 no
C17 F33 3.2921 2_556 no
C17 F33 3.0823 2_556 no
C17 C31 3.5584 2_566 no
C17 C31 3.5352 2_566 no
C17 C30 3.4015 2_566 no
C17 F36 3.2480 2_466 no
C17 C30 3.4954 2_566 no
C17 F36 3.0146 2_466 no
C18 C30 3.3370 2_566 no
C18 F36 3.2411 2_466 no
C18 C30 3.3665 2_566 no
C18 F35 3.2365 2_566 no
C18 F36 3.0724 2_466 no
C19 C32 3.4785 2_566 no
C19 C32 3.5195 2_566 no
C19 C26 3.5940 2_556 no
C19 C27 3.5067 2_566 no
C20 O41 3.1615 2_566 no
C20 C23 3.5426 2_466 no
C21 O39 2.9931 . no
C21 C22 3.5753 2_466 no
C25 C221 3.5299 2_456 no
C25 O39 3.4078 2_556 no
C25 O39 3.1538 2_556 no
C25 C23 3.5518 2_456 no
C22 C21 3.5753 2_466 no
C26 C231 3.4783 . no
C26 C19 3.5940 2_556 no
C23 C20 3.5426 2_466 no
C23 C25 3.5518 2_456 no
C27 C15 3.5217 2_556 no
C27 C19 3.5067 2_566 no
C27 C15 3.5182 2_556 no
C24 O41 2.9958 . no
C24 C24 3.5309 2_456 no
C28 C13 3.5859 2_556 no
C28 F37 3.3021 1_655 no
C28 F37 3.3528 1_655 no
C28 C16 3.5744 2_556 no
C29 C13 3.3791 2_556 no
C29 F36 3.3413 1_655 no
C29 C13 3.4848 2_556 no
C30 C17 3.4015 2_566 no
C30 C18 3.3370 2_566 no
C30 C13 3.5906 2_566 no
C30 C18 3.3665 2_566 no
C30 C17 3.4954 2_566 no
C31 C17 3.5584 2_566 no
C31 C17 3.5352 2_566 no
C31 C14 3.4115 2_566 no
C31 C16 3.2966 2_566 no
C31 C15 3.2041 2_566 no
C31 F34 3.3098 1_455 no
C31 C15 3.4643 2_566 no
C31 C14 3.5655 2_566 no
C31 C16 3.4626 2_566 no
C31 F34 3.3571 1_455 no
C32 C19 3.4785 2_566 no
C32 C19 3.5195 2_566 no
C32 C16 3.2771 2_566 no
C32 C16 3.3453 2_566 no
C32 F33 3.3287 1_455 no
C32 C15 3.4992 2_566 no
C32 C15 3.4990 2_566 no
C1 H18 2.5200 . no
C1 H18 2.5200 . no
C1 H11B 3.0100 2_665 no
C2 H11B 2.9400 2_665 no
C3 H9B 3.0700 2_665 no
C4 H12A 3.0800 2_755 no
C4 H9B 2.9000 2_665 no
C5 H7B 3.0300 2_665 no
C6 H7B 2.8700 2_665 no
C7 H5B 3.0400 2_665 no
C8 H5B 2.8800 2_665 no
C9 H3B 3.0700 2_665 no
C10 H3B 2.9100 2_665 no
C11 H1A 2.9300 2_665 no
C12 H4A 3.0700 2_755 no
C12 H1A 2.7800 2_665 no
C15 H17 2.9900 1_655 no
C18 H1B 2.6100 . no
C18 H1A 2.8300 . no
C18 H1A 2.8300 . no
C18 H1B 2.6100 . no
C18 H14 3.0800 1_455 no
C19 H25B 3.1000 2_556 no
C22 H25B 2.9000 2_556 no
C22 H25A 2.7800 2_456 no
C23 H25A 2.8100 2_456 no
C23 H20A 2.9300 2_566 no
C23 H20B 2.7200 2_466 no
C24 H20B 2.7800 2_466 no
C211 O39 3.2448 2_566 no
C211 O39 2.7516 . no
C221 C25 3.5299 2_456 no
C221 O41 3.3585 2_556 no
C221 O39 3.2851 2_566 no
C231 O41 3.2711 2_556 no
C231 C26 3.4783 . no
C211 H25B 2.7100 2_556 no
C221 H25B 2.8600 2_556 no
C221 H20A 2.4500 2_566 no
C221 H25A 2.6500 2_456 no
C231 H20B 2.7700 2_466 no
C231 H25A 1.9800 2_456 no
C231 H20A 3.1000 2_566 no
C231 H25B 3.0700 2_456 no
C241 H20B 3.0400 2_466 no
H1A H11B 2.4100 2_665 no
H1A C12 2.7800 2_665 no
H1A C18 2.8300 . no
H1A H3B 2.5300 . no
H1A H18 2.4200 . no
H1A C11 2.9300 2_665 no
H1A C18 2.8300 . no
H1A H3B 2.5300 . no
H1A H18 2.4200 . no
H1A H12B 2.1800 2_665 no
H1B C18 2.6100 . no
H1B H18 2.1800 . no
H1B C18 2.6100 . no
H1B H18 2.1800 . no
H1B F34 2.7200 2_556 no
H2A H4A 2.4800 . no
H2A F35 2.7200 2_556 no
H2A H4A 2.4800 . no
H2B H5A 2.4600 1_455 no
H2B H11B 2.4500 2_665 no
H2B H4B 2.3800 . no
H2B H4B 2.3800 . no
H3A H5A 2.5700 . no
H3A H5A 2.5700 . no
H3A O38 2.6900 . no
H3A O38 2.6900 . no
H3B H5B 2.5000 . no
H3B H5B 2.5000 . no
H3B C9 3.0700 2_665 no
H3B C10 2.9100 2_665 no
H3B H9B 2.5500 2_665 no
H3B H10A 2.3100 2_665 no
H3B H1A 2.5300 . no
H3B H1A 2.5300 . no
H4A H2A 2.4800 . no
H4A H2A 2.4800 . no
H4A H6A 2.4600 . no
H4A C12 3.0700 2_755 no
H4A H12A 2.4100 2_755 no
H4A H6A 2.4600 . no
H4B H2B 2.3800 . no
H4B H6B 2.5000 . no
H4B H2B 2.3800 . no
H4B H6B 2.5000 . no
H4B H9B 2.3100 2_665 no
H4B H7A 2.4600 1_455 no
H5A H7A 2.4300 . no
H5A H7A 2.4300 . no
H5A H3A 2.5700 . no
H5A H2B 2.4600 1_655 no
H5A H3A 2.5700 . no
H5B H7B 2.5400 . no
H5B C7 3.0400 2_665 no
H5B C8 2.8800 2_665 no
H5B H3B 2.5000 . no
H5B H3B 2.5000 . no
H5B H7B 2.5400 . no
H5B H7B 2.5000 2_665 no
H5B H8B 2.3000 2_665 no
H6A H4A 2.4600 . no
H6A H4A 2.4600 . no
H6A H8A 2.5300 . no
H6A H8A 2.5300 . no
H6A H10B 2.5200 2_755 no
H6B H7B 2.3400 2_665 no
H6B H4B 2.5000 . no
H6B H8B 2.5200 . no
H6B H4B 2.5000 . no
H6B H8B 2.5200 . no
H6B H9A 2.4300 1_455 no
H7A H4B 2.4600 1_655 no
H7A H5A 2.4300 . no
H7A H9A 2.5300 . no
H7A H5A 2.4300 . no
H7A H9A 2.5300 . no
H7B H5B 2.5400 . no
H7B H5B 2.5400 . no
H7B H9B 2.4700 . no
H7B C5 3.0300 2_665 no
H7B C6 2.8700 2_665 no
H7B H5B 2.5000 2_665 no
H7B H6B 2.3400 2_665 no
H7B H9B 2.4700 . no
H8B H10A 2.5400 . no
H8B H11A 2.5700 1_455 no
H8B H5B 2.3000 2_665 no
H8B H6B 2.5200 . no
H8B H10A 2.5400 . no
H8B H11A 2.3600 1_455 no
H8B H6B 2.5200 . no
H8A H6A 2.5300 . no
H8A H10B 2.4900 . no
H8A H8A 2.5400 2_755 no
H8A H6A 2.5300 . no
H8A H10B 2.4900 . no
H9A H7A 2.5300 . no
H9A H6B 2.4300 1_655 no
H9A H7A 2.5300 . no
H9A H11A 2.4800 . no
H9A H11A 2.4800 . no
H9B H7B 2.4700 . no
H9B H11B 2.4800 . no
H9B H3B 2.5500 2_665 no
H9B H4B 2.3100 2_665 no
H9B C4 2.9000 2_665 no
H9B H7B 2.4700 . no
H9B H11B 2.4800 . no
H9B C3 3.0700 2_665 no
H10A H8B 2.5400 . no
H10A H12B 2.5400 . no
H10A H3B 2.3100 2_665 no
H10A H8B 2.5400 . no
H10A H12B 2.5400 . no
H10B H8A 2.4900 . no
H10B H8A 2.4900 . no
H10B H12A 2.5800 . no
H10B H12A 2.5800 . no
H10B H6A 2.5200 2_755 no
H11A H8B 2.5700 1_655 no
H11A H8B 2.3600 1_655 no
H11A H9A 2.4800 . no
H11A H9A 2.4800 . no
H11B H9B 2.4800 . no
H11B C1 3.0100 2_665 no
H11B H9B 2.4800 . no
H11B H2B 2.4500 2_665 no
H11B C2 2.9400 2_665 no
H11B H1A 2.4100 2_665 no
H12A C4 3.0800 2_755 no
H12A H10B 2.5800 . no
H12A H4A 2.4100 2_755 no
H12A H10B 2.5800 . no
H12B F35 2.6300 1_654 no
H12B H10A 2.5400 . no
H12B F35 2.6700 1_654 no
H12B H10A 2.5400 . no
H12B H1A 2.1800 2_665 no
H12C F35 2.5500 1_754 no
H14 F33 2.8000 2_656 no
H14 F34 2.7300 2_656 no
H14 C18 3.0800 1_655 no
H14 H18 2.5000 1_655 no
H15 O39 2.5900 . no
H15 O39 2.5900 . no
H15 F33 2.8200 2_656 no
H15 F33 2.8100 2_656 no
H15 H17 2.4100 1_655 no
H17 F36 2.6300 2_466 no
H17 O40 2.4100 . no
H17 O40 2.4100 . no
H17 C15 2.9900 1_455 no
H17 H15 2.4100 1_455 no
H17 F37 2.5500 2_466 no
H17 F37 2.7000 2_466 no
H17 F36 2.4000 2_466 no
H18 H1B 2.1800 . no
H18 F36 2.6000 2_466 no
H18 H1A 2.4200 . no
H18 H14 2.5000 1_455 no
H18 C1 2.5200 . no
H18 F36 2.5000 2_466 no
H18 C1 2.5200 . no
H18 H1A 2.4200 . no
H18 H1B 2.1800 . no
H20A C23 2.9300 2_566 no
H20A O41 2.4900 2_566 no
H20A O39 2.5400 . no
H20A C221 2.4500 2_566 no
H20A C231 3.1000 2_566 no
H20A O41 2.9100 2_566 no
H20A O39 2.5400 . no
H20B C241 3.0400 2_466 no
H20B C231 2.7700 2_466 no
H20B C23 2.7200 2_466 no
H20B C24 2.7800 2_466 no
H25A C231 1.9800 2_456 no
H25A C23 2.8100 2_456 no
H25A C221 2.6500 2_456 no
H25A C22 2.7800 2_456 no
H25B C22 2.9000 2_556 no
H25B O41 2.5500 . no
H25B O39 2.7200 2_556 no
H25B O41 2.5500 . no
H25B O39 2.4500 2_556 no
H25B C19 3.1000 2_556 no
H25B C211 2.7100 2_556 no
H25B C221 2.8600 2_556 no
H25B C231 3.0700 2_456 no

loop_
_geom_hbond_atom_site_label_D
_geom_hbond_atom_site_label_H
_geom_hbond_atom_site_label_A
_geom_hbond_distance_DH
_geom_hbond_distance_HA
_geom_hbond_distance_DA
_geom_hbond_angle_DHA
_geom_hbond_site_symmetry_A
_geom_hbond_publ_flag
C12 H12C F35 0.9600 2.5500 3.4490 157.00 1_754 yes
C17 H17 F37 0.9400 2.5500 3.4184 154.00 2_466 yes
C20 H20A O41 1.0200 2.4900 3.1615 123.00 2_566 yes

loop_
_geom_torsion_atom_site_label_1
_geom_torsion_atom_site_label_2
_geom_torsion_atom_site_label_3
_geom_torsion_atom_site_label_4
_geom_torsion
_geom_torsion_publ_flag
C13 O38 C1 C2 -170.19 no
C1 O38 C13 C14 179.37 no
C1 O38 C13 C18 0.35 no
C20 O40 C19 C16 -179.77 no
C19 O40 C20 C21 -74.63 no
C20 O40 C19 O39 -0.36 no
C25 O42 C26 O41 -3.29 no
C26 O42 C25 C24 -72.88 no
C25 O42 C26 C27 178.77 no
O38 C1 C2 C3 -66.75 no
C1 C2 C3 C4 -175.05 no
C2 C3 C4 C5 179.42 no
C3 C4 C5 C6 179.46 no
C4 C5 C6 C7 -179.81 no
C5 C6 C7 C8 -179.55 no
C6 C7 C8 C9 -179.49 no
C7 C8 C9 C10 179.84 no
C8 C9 C10 C11 -178.72 no
C9 C10 C11 C12 179.70 no
O38 C13 C14 C15 -177.43 no
C18 C13 C14 C15 1.63 no
C14 C13 C18 C17 -2.67 no
O38 C13 C18 C17 176.31 no
C13 C14 C15 C16 0.55 no
C14 C15 C16 C19 178.67 no
C14 C15 C16 C17 -1.73 no
C15 C16 C19 O39 9.04 no
C15 C16 C17 C18 0.69 no
C19 C16 C17 C18 -179.72 no
C17 C16 C19 O40 8.85 no
C15 C16 C19 O40 -171.55 no
C17 C16 C19 O39 -170.56 no
C16 C17 C18 C13 1.49 no
O41 C26 C27 C28 -34.75 no
O41 C26 C27 C32 146.01 no
O42 C26 C27 C28 143.23 no
O42 C26 C27 C32 -36.01 no
C26 C27 C28 F33 -0.70 no
C26 C27 C28 C29 -178.29 no
C32 C27 C28 F33 178.58 no
C32 C27 C28 C29 0.99 no
C26 C27 C32 F37 -3.55 no
C26 C27 C32 C31 178.56 no
C28 C27 C32 F37 177.20 no
C28 C27 C32 C31 -0.69 no
F33 C28 C29 F34 0.70 no
F33 C28 C29 C30 -178.68 no
C27 C28 C29 F34 178.39 no
C27 C28 C29 C30 -0.99 no
F34 C29 C30 F35 1.38 no
F34 C29 C30 C31 -178.71 no
C28 C29 C30 F35 -179.24 no
C28 C29 C30 C31 0.66 no
F35 C30 C31 F36 0.45 no
F35 C30 C31 C32 179.55 no
C29 C30 C31 F36 -179.46 no
C29 C30 C31 C32 -0.36 no
F36 C31 C32 F37 1.48 no
F36 C31 C32 C27 179.49 no
C30 C31 C32 F37 -177.62 no
C30 C31 C32 C27 0.38 no
